data_7025678
loop_
_publ_author_name
'Le Roux, Erwan'
'Michel, Olaf'
'Sommerfeldt, Hanne-Marthe'
'Liang, Yucang'
'Maichle-M\"ossmer, C\"acilia'
'T\"ornroos, Karl W'
'Anwander, Reiner'

_publ_section_title
;
 Grafting of peralkylated Ln(II)Al(III) heterobimetallic complexes onto
 periodic mesoporous silica KIT-6.
;
_journal_issue 36
_journal_name_full 'Dalton transactions (Cambridge, England : 2003)'
_journal_page_first 8552
_journal_page_last 8559
_journal_paper_doi 10.1039/c002734k
_journal_volume 39
_journal_year 2010
_chemical_formula_moiety 'C36 H84 Al2 O8 Si2 Sm'
_chemical_formula_sum 'C36 H84 Al2 O8 Si2 Sm'
_chemical_formula_weight 905.53
_chemical_name_systematic
;
?
;
_space_group_IT_number 2
_symmetry_cell_setting triclinic
_symmetry_space_group_name_Hall '-P 1'
_symmetry_space_group_name_H-M 'P -1'
_atom_sites_solution_hydrogens geom
_atom_sites_solution_primary direct
_atom_sites_solution_secondary difmap
_audit_creation_method SHELXL-97
_cell_angle_alpha 107.012(6)
_cell_angle_beta 91.657(6)
_cell_angle_gamma 90.249(7)
_cell_formula_units_Z 2
_cell_length_a 11.6518(10)
_cell_length_b 14.4834(12)
_cell_length_c 15.4372(12)
_cell_measurement_temperature 173(2)
_cell_volume 2489.9(4)
_computing_cell_refinement X-AREA
_computing_data_collection X-AREA
_computing_data_reduction X-AREA
_computing_structure_refinement 'SHELXL-97 (Sheldrick, 1997)'
_computing_structure_solution 'SHELXS-97 (Sheldrick, 1990)'
_diffrn_ambient_temperature 173(2)
_diffrn_measured_fraction_theta_full 0.992
_diffrn_measured_fraction_theta_max 0.992
_diffrn_measurement_device_type 'STOE IPDS II'
_diffrn_measurement_method omega
_diffrn_radiation_monochromator graphite
_diffrn_radiation_source 'fine-focus sealed tube'
_diffrn_radiation_type MoK\a
_diffrn_radiation_wavelength 0.71073
_diffrn_reflns_av_R_equivalents 0.0814
_diffrn_reflns_av_sigmaI/netI 0.0632
_diffrn_reflns_limit_h_max 15
_diffrn_reflns_limit_h_min -15
_diffrn_reflns_limit_k_max 19
_diffrn_reflns_limit_k_min -19
_diffrn_reflns_limit_l_max 21
_diffrn_reflns_limit_l_min -21
_diffrn_reflns_number 45946
_diffrn_reflns_theta_full 29.21
_diffrn_reflns_theta_max 29.21
_diffrn_reflns_theta_min 3.20
_exptl_absorpt_coefficient_mu 1.302
_exptl_absorpt_correction_T_max 0.8690
_exptl_absorpt_correction_T_min 0.5710
_exptl_absorpt_correction_type integration
_exptl_absorpt_process_details
;
Stoe & Cie (2002). X-AREA and X-RED32. Stoe & Cie,
Darmstadt, Germany
;
_exptl_crystal_colour colourless
_exptl_crystal_density_diffrn 1.208
_exptl_crystal_density_method 'not measured'
_exptl_crystal_description bloc
_exptl_crystal_F_000 960
_exptl_crystal_size_max 0.30
_exptl_crystal_size_mid 0.20
_exptl_crystal_size_min 0.10
_refine_diff_density_max 0.454
_refine_diff_density_min -1.505
_refine_diff_density_rms 0.089
_refine_ls_extinction_method none
_refine_ls_goodness_of_fit_ref 1.047
_refine_ls_hydrogen_treatment constr
_refine_ls_matrix_type full
_refine_ls_number_parameters 470
_refine_ls_number_reflns 13376
_refine_ls_number_restraints 0
_refine_ls_restrained_S_all 1.047
_refine_ls_R_factor_all 0.0667
_refine_ls_R_factor_gt 0.0470
_refine_ls_shift/su_max 0.001
_refine_ls_shift/su_mean 0.000
_refine_ls_structure_factor_coef Fsqd
_refine_ls_weighting_details 'calc w=1/[\s^2^(Fo^2^)+(0.0253P)^2^+2.1172P] where P=(Fo^2^+2Fc^2^)/3'
_refine_ls_weighting_scheme calc
_refine_ls_wR_factor_gt 0.0784
_refine_ls_wR_factor_ref 0.0834
_reflns_number_gt 10855
_reflns_number_total 13376
_reflns_threshold_expression >2sigma(I)
_cod_data_source_file c002734k.txt
_cod_data_source_block Compound2b
_cod_original_sg_symbol_H-M P-1
_cod_database_code 7025678

loop_
_symmetry_equiv_pos_as_xyz
'x, y, z'
'-x, -y, -z'

loop_
_atom_site_label
_atom_site_type_symbol
_atom_site_fract_x
_atom_site_fract_y
_atom_site_fract_z
_atom_site_U_iso_or_equiv
_atom_site_adp_type
_atom_site_occupancy
_atom_site_calc_flag
_atom_site_refinement_flags
_atom_site_disorder_assembly
_atom_site_disorder_group
Sm1 Sm 0.244995(15) 0.773271(12) 0.257338(12) 0.02763(5) Uani 1 d . . .
Si1 Si 0.32501(8) 0.77816(6) 0.05760(6) 0.03267(19) Uani 1 d . . .
Si2 Si 0.25649(7) 0.62705(6) 0.38285(6) 0.02628(17) Uani 1 d . . .
Al1 Al 0.35263(9) 0.97873(7) 0.23363(7) 0.0367(2) Uani 1 d . . .
Al2 Al 0.00102(8) 0.69663(7) 0.32581(7) 0.0361(2) Uani 1 d . . .
O1 O 0.31784(19) 0.86295(14) 0.15094(14) 0.0310(5) Uani 1 d . . .
O2 O 0.26717(19) 0.68911(15) 0.09049(14) 0.0325(5) Uani 1 d . . .
O3 O 0.4547(2) 0.74527(16) 0.03007(16) 0.0398(5) Uani 1 d . . .
O4 O 0.2594(2) 0.7927(2) -0.02958(17) 0.0482(6) Uani 1 d . . .
O5 O 0.15076(17) 0.68576(14) 0.35675(14) 0.0278(4) Uani 1 d . . .
O6 O 0.36006(17) 0.66887(14) 0.33171(14) 0.0286(4) Uani 1 d . . .
O7 O 0.24971(19) 0.51286(14) 0.33592(15) 0.0336(5) Uani 1 d . . .
O8 O 0.28495(19) 0.64737(16) 0.48917(15) 0.0350(5) Uani 1 d . . .
C1 C 0.2340(4) 0.5893(2) 0.0402(2) 0.0474(9) Uani 1 d . . .
C2 C 0.3246(5) 0.5438(3) -0.0246(4) 0.090(2) Uani 1 d . . .
H2A H 0.3323 0.5791 -0.0695 0.135 Uiso 1 calc R . .
H2B H 0.3029 0.4764 -0.0555 0.135 Uiso 1 calc R . .
H2C H 0.3979 0.5459 0.0087 0.135 Uiso 1 calc R . .
C3 C 0.1188(5) 0.5928(4) -0.0093(4) 0.0943(19) Uani 1 d . . .
H3A H 0.0619 0.6246 0.0348 0.141 Uiso 1 calc R . .
H3B H 0.0925 0.5269 -0.0411 0.141 Uiso 1 calc R . .
H3C H 0.1284 0.6291 -0.0532 0.141 Uiso 1 calc R . .
C4 C 0.2177(4) 0.5380(3) 0.1113(3) 0.0599(12) Uani 1 d . . .
H4A H 0.2893 0.5416 0.1471 0.090 Uiso 1 calc R . .
H4B H 0.1971 0.4702 0.0817 0.090 Uiso 1 calc R . .
H4C H 0.1563 0.5689 0.1513 0.090 Uiso 1 calc R . .
C5 C 0.5339(3) 0.7665(3) -0.0318(3) 0.0463(9) Uani 1 d . . .
C6 C 0.6507(4) 0.7364(4) -0.0040(4) 0.0834(16) Uani 1 d . . .
H6A H 0.6647 0.7662 0.0612 0.125 Uiso 1 calc R . .
H6B H 0.7104 0.7575 -0.0377 0.125 Uiso 1 calc R . .
H6C H 0.6523 0.6660 -0.0175 0.125 Uiso 1 calc R . .
C7 C 0.5367(5) 0.8739(3) -0.0197(4) 0.0828(18) Uani 1 d . . .
H7A H 0.4616 0.8940 -0.0374 0.124 Uiso 1 calc R . .
H7B H 0.5956 0.8887 -0.0579 0.124 Uiso 1 calc R . .
H7C H 0.5546 0.9086 0.0439 0.124 Uiso 1 calc R . .
C8 C 0.5006(5) 0.7100(5) -0.1275(3) 0.095(2) Uani 1 d . . .
H8A H 0.4975 0.6410 -0.1325 0.143 Uiso 1 calc R . .
H8B H 0.5576 0.7215 -0.1688 0.143 Uiso 1 calc R . .
H8C H 0.4250 0.7306 -0.1437 0.143 Uiso 1 calc R . .
C9 C 0.1631(4) 0.8470(4) -0.0506(3) 0.0620(12) Uani 1 d . . .
C10 C 0.2101(5) 0.9418(5) -0.0553(5) 0.107(2) Uani 1 d . . .
H10A H 0.2455 0.9770 0.0035 0.161 Uiso 1 calc R . .
H10B H 0.1476 0.9800 -0.0705 0.161 Uiso 1 calc R . .
10C H 0.2679 0.9304 -0.1020 0.161 Uiso 1 calc R . .
C11 C 0.1165(6) 0.7839(5) -0.1427(4) 0.114(3) Uani 1 d . . .
H11A H 0.1703 0.7859 -0.1897 0.171 Uiso 1 calc R . .
H11B H 0.0418 0.8081 -0.1564 0.171 Uiso 1 calc R . .
H11C H 0.1075 0.7172 -0.1408 0.171 Uiso 1 calc R . .
C12 C 0.0741(4) 0.8619(4) 0.0200(4) 0.0770(15) Uani 1 d . . .
H12A H 0.0485 0.7991 0.0249 0.116 Uiso 1 calc R . .
H12B H 0.0085 0.8956 0.0029 0.116 Uiso 1 calc R . .
H12C H 0.1071 0.9006 0.0785 0.116 Uiso 1 calc R . .
C13 C 0.2426(4) 1.0784(3) 0.2220(3) 0.0603(11) Uani 1 d . . .
H13A H 0.2763 1.1425 0.2544 0.072 Uiso 1 calc R . .
H13B H 0.2348 1.0750 0.1571 0.072 Uiso 1 calc R . .
C14 C 0.1228(4) 1.0729(4) 0.2572(4) 0.0754(15) Uani 1 d . . .
H14A H 0.0844 1.0130 0.2212 0.113 Uiso 1 calc R . .
H14B H 0.0782 1.1284 0.2520 0.113 Uiso 1 calc R . .
H14C H 0.1286 1.0737 0.3208 0.113 Uiso 1 calc R . .
C15 C 0.5157(4) 1.0159(3) 0.2306(3) 0.0543(10) Uani 1 d . . .
H15A H 0.5296 1.0219 0.1695 0.065 Uiso 1 calc R . .
H15B H 0.5275 1.0809 0.2742 0.065 Uiso 1 calc R . .
C16 C 0.6065(4) 0.9500(3) 0.2516(4) 0.0648(12) Uani 1 d . . .
H16A H 0.5951 0.9436 0.3122 0.097 Uiso 1 calc R . .
H16B H 0.6829 0.9777 0.2494 0.097 Uiso 1 calc R . .
H16C H 0.6000 0.8863 0.2067 0.097 Uiso 1 calc R . .
C17 C 0.3262(3) 0.9541(2) 0.3564(2) 0.0376(7) Uani 1 d . . .
H17A H 0.2442 0.9400 0.3625 0.045 Uiso 1 calc R . .
H17B H 0.3723 0.8989 0.3624 0.045 Uiso 1 calc R . .
C18 C 0.3652(4) 1.0488(3) 0.4293(3) 0.0598(11) Uani 1 d . . .
H18A H 0.4472 1.0602 0.4238 0.090 Uiso 1 calc R . .
H18B H 0.3515 1.0428 0.4898 0.090 Uiso 1 calc R . .
H18C H 0.3214 1.1031 0.4204 0.090 Uiso 1 calc R . .
C19 C 0.4837(3) 0.6493(2) 0.3258(2) 0.0370(7) Uani 1 d . . .
C20 C 0.5197(9) 0.6737(10) 0.2425(7) 0.071(3) Uani 0.706(19) d P A 1
H20A H 0.4779 0.6319 0.1893 0.107 Uiso 0.706(19) calc PR A 1
H20B H 0.6024 0.6636 0.2351 0.107 Uiso 0.706(19) calc PR A 1
H20C H 0.5023 0.7413 0.2485 0.107 Uiso 0.706(19) calc PR A 1
C21 C 0.5075(7) 0.5469(6) 0.3234(10) 0.071(3) Uani 0.706(19) d P A 1
H21A H 0.4779 0.5346 0.3778 0.107 Uiso 0.706(19) calc PR A 1
H21B H 0.5905 0.5362 0.3213 0.107 Uiso 0.706(19) calc PR A 1
H21C H 0.4696 0.5028 0.2694 0.107 Uiso 0.706(19) calc PR A 1
C22 C 0.5424(5) 0.7191(7) 0.4095(5) 0.057(2) Uani 0.706(19) d P A 1
H22A H 0.5386 0.7850 0.4046 0.086 Uiso 0.706(19) calc PR A 1
H22B H 0.6229 0.7011 0.4135 0.086 Uiso 0.706(19) calc PR A 1
H22C H 0.5033 0.7159 0.4639 0.086 Uiso 0.706(19) calc PR A 1
C20A C 0.5342(14) 0.650(3) 0.4147(13) 0.085(11) Uani 0.294(19) d P A 2
H20D H 0.4957 0.6978 0.4629 0.127 Uiso 0.294(19) calc PR A 2
H20E H 0.6163 0.6656 0.4172 0.127 Uiso 0.294(19) calc PR A 2
H20F H 0.5241 0.5856 0.4231 0.127 Uiso 0.294(19) calc PR A 2
C21A C 0.4949(14) 0.5498(18) 0.258(3) 0.092(11) Uani 0.294(19) d P A 2
H21D H 0.4509 0.5024 0.2777 0.139 Uiso 0.294(19) calc PR A 2
H21E H 0.5759 0.5316 0.2534 0.139 Uiso 0.294(19) calc PR A 2
H21F H 0.4650 0.5514 0.1981 0.139 Uiso 0.294(19) calc PR A 2
C22A C 0.535(2) 0.722(3) 0.290(3) 0.109(15) Uani 0.294(19) d P A 2
H22D H 0.4855 0.7315 0.2414 0.164 Uiso 0.294(19) calc PR A 2
H22E H 0.6106 0.6995 0.2660 0.164 Uiso 0.294(19) calc PR A 2
H22F H 0.5447 0.7825 0.3386 0.164 Uiso 0.294(19) calc PR A 2
C23 C 0.2104(3) 0.4304(2) 0.3625(3) 0.0475(9) Uani 1 d . . .
C24 C 0.1705(4) 0.3566(3) 0.2751(4) 0.0723(14) Uani 1 d . . .
H24A H 0.1072 0.3831 0.2471 0.108 Uiso 1 calc R . .
H24B H 0.1443 0.2978 0.2882 0.108 Uiso 1 calc R . .
H24C H 0.2344 0.3411 0.2335 0.108 Uiso 1 calc R . .
C25 C 0.3115(5) 0.3935(4) 0.4047(5) 0.0919(19) Uani 1 d . . .
H25A H 0.3797 0.3943 0.3693 0.138 Uiso 1 calc R . .
H25B H 0.2953 0.3272 0.4055 0.138 Uiso 1 calc R . .
H25C H 0.3252 0.4348 0.4669 0.138 Uiso 1 calc R . .
C26 C 0.1131(4) 0.4590(3) 0.4274(3) 0.0674(13) Uani 1 d . . .
H26A H 0.1411 0.5066 0.4833 0.101 Uiso 1 calc R . .
H26B H 0.0838 0.4017 0.4416 0.101 Uiso 1 calc R . .
H26C H 0.0512 0.4871 0.3993 0.101 Uiso 1 calc R . .
C27 C 0.2684(3) 0.7282(3) 0.5692(2) 0.0392(8) Uani 1 d . . .
C28 C 0.2896(4) 0.8226(3) 0.5484(3) 0.0496(9) Uani 1 d . . .
H28A H 0.3600 0.8181 0.5143 0.074 Uiso 1 calc R . .
H28B H 0.2979 0.8750 0.6052 0.074 Uiso 1 calc R . .
H28C H 0.2245 0.8357 0.5122 0.074 Uiso 1 calc R . .
C29 C 0.3543(4) 0.7148(3) 0.6398(3) 0.0583(11) Uani 1 d . . .
H29A H 0.3418 0.6515 0.6491 0.087 Uiso 1 calc R . .
H29B H 0.3443 0.7656 0.6970 0.087 Uiso 1 calc R . .
H29C H 0.4323 0.7188 0.6190 0.087 Uiso 1 calc R . .
C30 C 0.1459(4) 0.7222(3) 0.5989(3) 0.0562(11) Uani 1 d . . .
H30A H 0.0920 0.7302 0.5518 0.084 Uiso 1 calc R . .
H30B H 0.1341 0.7734 0.6555 0.084 Uiso 1 calc R . .
H30C H 0.1327 0.6591 0.6086 0.084 Uiso 1 calc R . .
C31 C 0.0076(3) 0.7807(3) 0.2397(3) 0.0501(10) Uani 1 d . . .
H31A H 0.0454 0.8435 0.2704 0.060 Uiso 1 calc R . .
H31B H 0.0511 0.7480 0.1853 0.060 Uiso 1 calc R . .
C32 C -0.1182(4) 0.7956(5) 0.2128(4) 0.0900(19) Uani 1 d . . .
H32A H -0.1498 0.7349 0.1724 0.135 Uiso 1 calc R . .
H32B H -0.1210 0.8456 0.1817 0.135 Uiso 1 calc R . .
H32C H -0.1637 0.8157 0.2675 0.135 Uiso 1 calc R . .
C33 C -0.0617(4) 0.5675(3) 0.2549(3) 0.0591(11) Uani 1 d . . .
H33A H -0.0782 0.5691 0.1921 0.071 Uiso 1 calc R . .
H33B H -0.0006 0.5194 0.2521 0.071 Uiso 1 calc R . .
C34 C -0.1675(4) 0.5320(4) 0.2884(4) 0.0762(15) Uani 1 d . . .
H34A H -0.1487 0.5161 0.3447 0.114 Uiso 1 calc R . .
H34B H -0.1974 0.4741 0.2425 0.114 Uiso 1 calc R . .
H34C H -0.2257 0.5824 0.3000 0.114 Uiso 1 calc R . .
C35 C -0.0881(3) 0.7684(3) 0.4304(3) 0.0484(9) Uani 1 d . . .
H35A H -0.1703 0.7651 0.4114 0.058 Uiso 1 calc R . .
H35B H -0.0800 0.7360 0.4784 0.058 Uiso 1 calc R . .
C36 C -0.0528(4) 0.8745(3) 0.4705(3) 0.0691(13) Uani 1 d . . .
H36A H 0.0285 0.8789 0.4895 0.104 Uiso 1 calc R . .
H36B H -0.0994 0.9042 0.5230 0.104 Uiso 1 calc R . .
H36C H -0.0648 0.9085 0.4247 0.104 Uiso 1 calc R . .

loop_
_atom_site_aniso_label
_atom_site_aniso_U_11
_atom_site_aniso_U_22
_atom_site_aniso_U_33
_atom_site_aniso_U_23
_atom_site_aniso_U_13
_atom_site_aniso_U_12
Sm1 0.03035(8) 0.02800(8) 0.02499(8) 0.00837(5) 0.00223(5) -0.00053(5)
Si1 0.0402(5) 0.0337(4) 0.0238(4) 0.0077(3) 0.0027(4) 0.0070(4)
Si2 0.0245(4) 0.0275(4) 0.0267(4) 0.0079(3) 0.0006(3) -0.0033(3)
Al1 0.0474(6) 0.0249(4) 0.0372(6) 0.0076(4) 0.0068(4) 0.0020(4)
Al2 0.0236(5) 0.0439(6) 0.0386(6) 0.0086(4) 0.0012(4) -0.0001(4)
O1 0.0389(12) 0.0275(10) 0.0269(11) 0.0080(8) 0.0046(9) 0.0054(9)
O2 0.0393(12) 0.0293(11) 0.0243(11) 0.0005(8) 0.0019(9) -0.0017(9)
O3 0.0397(13) 0.0418(13) 0.0400(13) 0.0142(10) 0.0102(10) 0.0091(10)
O4 0.0488(15) 0.0653(17) 0.0313(13) 0.0152(12) 0.0015(11) 0.0202(13)
O5 0.0228(10) 0.0311(11) 0.0290(11) 0.0081(8) 0.0013(8) -0.0025(8)
O6 0.0208(10) 0.0321(11) 0.0345(12) 0.0119(9) 0.0017(8) -0.0008(8)
O7 0.0347(12) 0.0259(10) 0.0399(13) 0.0088(9) 0.0054(10) -0.0028(9)
O8 0.0385(13) 0.0371(12) 0.0295(12) 0.0101(9) -0.0030(10) -0.0029(10)
C1 0.062(3) 0.0339(18) 0.0356(19) -0.0060(14) 0.0021(17) -0.0099(16)
C2 0.131(5) 0.041(2) 0.081(4) -0.015(2) 0.058(4) -0.009(3)
C3 0.098(4) 0.074(3) 0.093(4) 0.002(3) -0.048(3) -0.029(3)
C4 0.079(3) 0.036(2) 0.057(3) 0.0014(18) 0.010(2) -0.0159(19)
C5 0.047(2) 0.050(2) 0.042(2) 0.0121(16) 0.0165(17) 0.0114(16)
C6 0.051(3) 0.112(4) 0.100(4) 0.050(4) 0.024(3) 0.020(3)
C7 0.101(4) 0.063(3) 0.099(4) 0.042(3) 0.053(3) 0.014(3)
C8 0.082(4) 0.142(5) 0.043(3) -0.003(3) 0.027(3) -0.013(3)
C9 0.060(3) 0.092(3) 0.043(2) 0.032(2) 0.0051(19) 0.037(2)
C10 0.101(5) 0.118(5) 0.140(6) 0.093(5) 0.031(4) 0.053(4)
C11 0.112(5) 0.175(7) 0.045(3) 0.017(4) -0.027(3) 0.060(5)
C12 0.056(3) 0.110(4) 0.072(3) 0.037(3) 0.012(2) 0.035(3)
C13 0.079(3) 0.041(2) 0.065(3) 0.0202(19) 0.010(2) 0.017(2)
C14 0.078(3) 0.069(3) 0.082(4) 0.027(3) 0.005(3) 0.037(3)
C15 0.060(3) 0.043(2) 0.056(3) 0.0092(18) 0.011(2) -0.0130(18)
C16 0.053(3) 0.059(3) 0.078(3) 0.013(2) 0.007(2) -0.004(2)
C17 0.0422(19) 0.0323(16) 0.0329(17) 0.0009(13) 0.0012(14) -0.0014(14)
C18 0.075(3) 0.046(2) 0.044(2) -0.0075(17) 0.000(2) -0.009(2)
C19 0.0213(15) 0.0418(18) 0.049(2) 0.0153(15) 0.0073(14) 0.0023(13)
C20 0.030(4) 0.128(10) 0.067(6) 0.046(5) 0.013(4) -0.001(5)
C21 0.030(3) 0.042(4) 0.145(11) 0.032(5) 0.016(5) 0.006(3)
C22 0.026(3) 0.071(5) 0.069(5) 0.014(4) -0.008(3) -0.003(3)
C20A 0.025(8) 0.17(3) 0.066(11) 0.044(15) -0.006(7) 0.026(12)
C21A 0.021(7) 0.075(13) 0.14(2) -0.036(15) 0.001(11) 0.017(7)
C22A 0.031(10) 0.15(3) 0.21(4) 0.14(3) 0.015(19) 0.004(15)
C23 0.046(2) 0.0321(17) 0.069(3) 0.0216(17) 0.0052(19) -0.0049(15)
C24 0.080(3) 0.032(2) 0.093(4) 0.000(2) 0.004(3) -0.012(2)
C25 0.073(4) 0.083(4) 0.149(6) 0.082(4) -0.018(4) -0.003(3)
C26 0.072(3) 0.056(3) 0.078(3) 0.024(2) 0.026(3) -0.019(2)
C27 0.045(2) 0.0450(19) 0.0235(16) 0.0048(13) -0.0029(14) -0.0065(15)
C28 0.061(3) 0.042(2) 0.039(2) 0.0003(15) -0.0017(18) -0.0073(17)
C29 0.062(3) 0.074(3) 0.037(2) 0.0145(19) -0.0131(19) -0.008(2)
C30 0.053(2) 0.076(3) 0.035(2) 0.0080(19) 0.0068(17) -0.008(2)
C31 0.033(2) 0.072(3) 0.050(2) 0.026(2) 0.0015(17) 0.0122(18)
C32 0.044(3) 0.155(6) 0.095(4) 0.074(4) 0.002(3) 0.029(3)
C33 0.044(2) 0.058(3) 0.060(3) -0.005(2) -0.0017(19) -0.0087(19)
C34 0.055(3) 0.067(3) 0.095(4) 0.006(3) 0.006(3) -0.019(2)
C35 0.0353(19) 0.054(2) 0.053(2) 0.0099(18) 0.0109(17) 0.0052(16)
C36 0.067(3) 0.060(3) 0.067(3) -0.003(2) 0.017(2) 0.007(2)

loop_
_atom_type_symbol
_atom_type_description
_atom_type_scat_dispersion_real
_atom_type_scat_dispersion_imag
_atom_type_scat_source
C C 0.0033 0.0016 'International Tables Vol C Tables 4.2.6.8 and 6.1.1.4'
H H 0.0000 0.0000 'International Tables Vol C Tables 4.2.6.8 and 6.1.1.4'
Al Al 0.0645 0.0514 'International Tables Vol C Tables 4.2.6.8 and 6.1.1.4'
O O 0.0106 0.0060 'International Tables Vol C Tables 4.2.6.8 and 6.1.1.4'
Si Si 0.0817 0.0704 'International Tables Vol C Tables 4.2.6.8 and 6.1.1.4'
Sm Sm -0.1638 3.4418 'International Tables Vol C Tables 4.2.6.8 and 6.1.1.4'

loop_
_geom_angle_atom_site_label_1
_geom_angle_atom_site_label_2
_geom_angle_atom_site_label_3
_geom_angle
O6 Sm1 O5 58.91(6)
O6 Sm1 O2 102.68(7)
O5 Sm1 O2 120.02(7)
O6 Sm1 O1 126.98(7)
O5 Sm1 O1 173.79(7)
O2 Sm1 O1 58.60(7)
O6 Sm1 C17 100.23(9)
O5 Sm1 C17 111.80(9)
O2 Sm1 C17 128.04(8)
O1 Sm1 C17 70.30(9)
O6 Sm1 C31 127.48(9)
O5 Sm1 C31 69.73(9)
O2 Sm1 C31 93.09(10)
O1 Sm1 C31 104.10(10)
C17 Sm1 C31 108.47(12)
O6 Sm1 Si2 30.14(5)
O5 Sm1 Si2 28.83(5)
O2 Sm1 Si2 113.44(5)
O1 Sm1 Si2 156.91(5)
C17 Sm1 Si2 109.73(8)
C31 Sm1 Si2 97.77(8)
O6 Sm1 Si1 116.64(5)
O5 Sm1 Si1 150.02(5)
O2 Sm1 Si1 30.08(5)
O1 Sm1 Si1 28.64(5)
C17 Sm1 Si1 98.17(7)
C31 Sm1 Si1 101.88(8)
Si2 Sm1 Si1 138.48(2)
O6 Sm1 Al1 121.76(5)
O5 Sm1 Al1 148.72(5)
O2 Sm1 Al1 91.01(5)
O1 Sm1 Al1 32.52(5)
C17 Sm1 Al1 37.92(7)
C31 Sm1 Al1 107.44(9)
Si2 Sm1 Al1 143.86(3)
Si1 Sm1 Al1 60.94(2)
O6 Sm1 Al2 90.26(5)
O5 Sm1 Al2 32.20(5)
O2 Sm1 Al2 109.25(5)
O1 Sm1 Al2 141.60(5)
C17 Sm1 Al2 116.64(7)
C31 Sm1 Al2 37.60(8)
Si2 Sm1 Al2 60.26(2)
Si1 Sm1 Al2 131.65(3)
Al1 Sm1 Al2 137.81(3)
O4 Si1 O1 117.72(13)
O4 Si1 O3 108.02(13)
O1 Si1 O3 113.74(13)
O4 Si1 O2 112.05(14)
O1 Si1 O2 98.68(11)
O3 Si1 O2 105.80(12)
O4 Si1 Sm1 134.21(10)
O1 Si1 Sm1 49.36(8)
O3 Si1 Sm1 117.16(9)
O2 Si1 Sm1 49.56(7)
O7 Si2 O8 108.91(12)
O7 Si2 O5 114.51(12)
O8 Si2 O5 115.99(12)
O7 Si2 O6 106.26(11)
O8 Si2 O6 111.78(12)
O5 Si2 O6 98.61(11)
O7 Si2 Sm1 119.67(9)
O8 Si2 Sm1 130.91(9)
O5 Si2 Sm1 49.31(7)
O6 Si2 Sm1 49.40(7)
O1 Al1 C15 112.03(14)
O1 Al1 C13 110.77(17)
C15 Al1 C13 114.16(19)
O1 Al1 C17 103.75(12)
C15 Al1 C17 108.15(17)
C13 Al1 C17 107.29(17)
O1 Al1 Sm1 48.43(7)
C15 Al1 Sm1 128.24(13)
C13 Al1 Sm1 117.60(14)
C17 Al1 Sm1 55.58(9)
O5 Al2 C35 112.17(15)
O5 Al2 C33 109.57(15)
C35 Al2 C33 116.28(17)
O5 Al2 C31 103.48(13)
C35 Al2 C31 106.80(17)
C33 Al2 C31 107.6(2)
O5 Al2 Sm1 47.91(7)
C35 Al2 Sm1 125.88(12)
C33 Al2 Sm1 117.83(13)
C31 Al2 Sm1 55.71(11)
Si1 O1 Al1 156.97(14)
Si1 O1 Sm1 102.00(10)
Al1 O1 Sm1 99.04(9)
C1 O2 Si1 131.9(2)
C1 O2 Sm1 127.68(19)
Si1 O2 Sm1 100.36(9)
C5 O3 Si1 133.7(2)
C9 O4 Si1 138.6(2)
Si2 O5 Al2 152.28(13)
Si2 O5 Sm1 101.86(9)
Al2 O5 Sm1 99.90(9)
C19 O6 Si2 131.56(19)
C19 O6 Sm1 127.92(17)
Si2 O6 Sm1 100.46(9)
C23 O7 Si2 135.3(2)
C27 O8 Si2 134.6(2)
O2 C1 C2 110.4(3)
O2 C1 C4 105.6(3)
C2 C1 C4 112.1(4)
O2 C1 C3 107.6(3)
C2 C1 C3 111.5(4)
C4 C1 C3 109.4(4)
O3 C5 C8 109.9(3)
O3 C5 C7 109.8(3)
C8 C5 C7 111.7(4)
O3 C5 C6 105.2(3)
C8 C5 C6 111.2(4)
C7 C5 C6 108.9(4)
O4 C9 C12 110.9(3)
O4 C9 C10 107.2(4)
C12 C9 C10 110.9(4)
O4 C9 C11 104.0(4)
C12 C9 C11 111.3(5)
C10 C9 C11 112.4(5)
C14 C13 Al1 116.9(3)
C16 C15 Al1 117.9(3)
C18 C17 Al1 105.4(2)
C18 C17 Sm1 168.1(3)
Al1 C17 Sm1 86.50(11)
C22A C19 O6 106.9(11)
C22A C19 C20A 112.9(16)
O6 C19 C20A 111.0(7)
C22A C19 C20 34.0(18)
O6 C19 C20 105.2(5)
C20A C19 C20 138.3(10)
C22A C19 C21 136.7(14)
O6 C19 C21 111.0(3)
C20A C19 C21 71.7(13)
C20 C19 C21 113.6(6)
C22A C19 C21A 109.5(18)
O6 C19 C21A 106.0(7)
C20A C19 C21A 110.2(14)
C20 C19 C21A 77.8(16)
C21 C19 C21A 40.0(13)
C22A C19 C22 76.9(18)
O6 C19 C22 107.0(3)
C20A C19 C22 40.3(13)
C20 C19 C22 109.5(5)
C21 C19 C22 110.2(5)
C21A C19 C22 142.6(10)
O7 C23 C25 107.6(3)
O7 C23 C26 110.3(3)
C25 C23 C26 111.8(4)
O7 C23 C24 105.2(3)
C25 C23 C24 110.6(4)
C26 C23 C24 111.1(4)
O8 C27 C29 105.5(3)
O8 C27 C28 110.3(3)
C29 C27 C28 111.2(3)
O8 C27 C30 107.8(3)
C29 C27 C30 111.0(3)
C28 C27 C30 110.8(3)
C32 C31 Al2 106.2(3)
C32 C31 Sm1 166.9(3)
Al2 C31 Sm1 86.69(13)
C34 C33 Al2 117.4(3)
C36 C35 Al2 114.7(3)

loop_
_geom_bond_atom_site_label_1
_geom_bond_atom_site_label_2
_geom_bond_distance
Sm1 O6 2.519(2)
Sm1 O5 2.528(2)
Sm1 O2 2.528(2)
Sm1 O1 2.535(2)
Sm1 C17 2.765(3)
Sm1 C31 2.777(4)
Sm1 Si2 3.2628(9)
Sm1 Si1 3.2673(9)
Sm1 Al1 3.3457(10)
Sm1 Al2 3.3561(10)
Si1 O4 1.596(3)
Si1 O1 1.601(2)
Si1 O3 1.617(2)
Si1 O2 1.665(2)
Si2 O7 1.600(2)
Si2 O8 1.605(2)
Si2 O5 1.607(2)
Si2 O6 1.666(2)
Al1 O1 1.821(2)
Al1 C15 1.978(4)
Al1 C13 1.979(4)
Al1 C17 2.060(4)
Al2 O5 1.815(2)
Al2 C35 1.972(4)
Al2 C33 1.994(4)
Al2 C31 2.051(4)
O2 C1 1.470(4)
O3 C5 1.442(4)
O4 C9 1.456(4)
O6 C19 1.470(4)
O7 C23 1.448(4)
O8 C27 1.450(4)
C1 C2 1.494(6)
C1 C4 1.511(6)
C1 C3 1.533(7)
C5 C8 1.503(6)
C5 C7 1.512(6)
C5 C6 1.519(6)
C9 C12 1.497(6)
C9 C10 1.498(8)
C9 C11 1.530(7)
C13 C14 1.523(7)
C15 C16 1.518(6)
C17 C18 1.554(5)
C19 C22A 1.45(2)
C19 C20A 1.477(18)
C19 C20 1.499(11)
C19 C21 1.501(7)
C19 C21A 1.524(18)
C19 C22 1.528(7)
C23 C25 1.504(6)
C23 C26 1.512(6)
C23 C24 1.515(6)
C27 C29 1.513(5)
C27 C28 1.513(5)
C27 C30 1.522(5)
C31 C32 1.545(6)
C33 C34 1.497(6)
C35 C36 1.529(6)
